data_7016079
loop_
_publ_author_name
'Bezuidenhout, Daniela I.'
'Barnard, Werner'
'van der Westhuizen, Belinda'
'van der Watt, Elisia'
'Liles, David C.'

_publ_section_title
;
 Multimetal Fischer carbene complexes of Group VI transition metals:
 synthesis, structure and substituent effect investigation.
;
_journal_issue 25
_journal_name_full 'Dalton transactions (Cambridge, England : 2003)'
_journal_page_first 6711
_journal_page_last 6721
_journal_paper_doi 10.1039/c1dt10183h
_journal_volume 40
_journal_year 2011
_chemical_formula_moiety 'C16 H10 O6 S W'
_chemical_formula_sum 'C16 H10 O6 S W'
_chemical_formula_weight 514.15
_chemical_name_common
;(Ethoxy-(benzo(b)thien-2-yl)-methylidene)-(pentacarbonyl)-
tungsten
;
_chemical_name_systematic
;
(Ethoxy-(benzo[b]thien-2-yl)-methylidene)-(pentacarbonyl)-tungsten
;
_space_group_IT_number 11
_symmetry_cell_setting monoclinic
_symmetry_space_group_name_Hall '-P 2yb'
_symmetry_space_group_name_H-M 'P 1 21/m 1'
_atom_sites_solution_hydrogens difmap
_atom_sites_solution_primary direct
_atom_sites_solution_secondary difmap
_audit_creation_method SHELXL-97
_cell_angle_alpha 90.00
_cell_angle_beta 104.757(1)
_cell_angle_gamma 90.00
_cell_formula_units_Z 2
_cell_length_a 9.3964(6)
_cell_length_b 7.7430(5)
_cell_length_c 12.5316(7)
_cell_measurement_reflns_used 4432
_cell_measurement_temperature 293(2)
_cell_measurement_theta_max 26.536
_cell_measurement_theta_min 2.435
_cell_volume 881.68(9)
_computing_cell_refinement 'SAINT (Bruker, 2001)'
_computing_data_collection 'SMART (Bruker, 2001)'
_computing_data_reduction SAINT
_computing_molecular_graphics ' ORTEP-3 for Windows (Farrugia, 1997), POV-Ray (Cason, 2004)'
_computing_structure_refinement 'SHELXTL and SHELXL-97 (Sheldrick, 1997)'
_computing_structure_solution 'SHELXTL (Bruker, 2001)'
_diffrn_ambient_temperature 293(2)
_diffrn_detector 'SMART 1000 CCD'
_diffrn_detector_area_resol_mean 8.3
_diffrn_measured_fraction_theta_full 0.994
_diffrn_measured_fraction_theta_max 0.914
_diffrn_measurement_device_type 'Bruker (Siemens) P4'
_diffrn_measurement_method '\f and \w scans'
_diffrn_radiation_monochromator graphite
_diffrn_radiation_source 'fine-focus sealed tube'
_diffrn_radiation_type MoK\a
_diffrn_radiation_wavelength 0.71073
_diffrn_reflns_av_R_equivalents 0.0273
_diffrn_reflns_av_sigmaI/netI 0.0290
_diffrn_reflns_limit_h_max 11
_diffrn_reflns_limit_h_min -10
_diffrn_reflns_limit_k_max 3
_diffrn_reflns_limit_k_min -9
_diffrn_reflns_limit_l_max 14
_diffrn_reflns_limit_l_min -15
_diffrn_reflns_number 4807
_diffrn_reflns_theta_full 25.00
_diffrn_reflns_theta_max 26.54
_diffrn_reflns_theta_min 2.44
_exptl_absorpt_coefficient_mu 6.696
_exptl_absorpt_correction_T_max 0.479
_exptl_absorpt_correction_T_min 0.285
_exptl_absorpt_correction_type multi-scan
_exptl_absorpt_process_details 'SADABS (Bruker, 2001)'
_exptl_crystal_colour red
_exptl_crystal_density_diffrn 1.937
_exptl_crystal_density_method 'not measured'
_exptl_crystal_description plate
_exptl_crystal_F_000 488
_exptl_crystal_size_max 0.24
_exptl_crystal_size_mid 0.22
_exptl_crystal_size_min 0.11
_refine_diff_density_max 0.931
_refine_diff_density_min -0.724
_refine_diff_density_rms 0.108
_refine_ls_extinction_coef 0.0067(8)
_refine_ls_extinction_expression Fc^*^=kFc[1+0.001xFc^2^\l^3^/sin(2\q)]^-1/4^
_refine_ls_extinction_method SHELXL
_refine_ls_goodness_of_fit_ref 1.083
_refine_ls_hydrogen_treatment constr
_refine_ls_matrix_type full
_refine_ls_number_parameters 134
_refine_ls_number_reflns 1805
_refine_ls_number_restraints 0
_refine_ls_restrained_S_all 1.083
_refine_ls_R_factor_all 0.0244
_refine_ls_R_factor_gt 0.0237
_refine_ls_shift/su_max 0.001
_refine_ls_shift/su_mean 0.000
_refine_ls_structure_factor_coef Fsqd
_refine_ls_weighting_details 'calc w=1/[\s^2^(Fo^2^)+(0.0415P)^2^+0.3160P] where P=(Fo^2^+2Fc^2^)/3'
_refine_ls_weighting_scheme calc
_refine_ls_wR_factor_gt 0.0618
_refine_ls_wR_factor_ref 0.0630
_reflns_number_gt 1750
_reflns_number_total 1805
_reflns_threshold_expression >2\s(I)
_cod_data_source_file c1dt10183h.txt
_cod_data_source_block EvdW12_Complex_1b
_cod_original_sg_symbol_H-M 'P 21/m'
_cod_database_code 7016079

loop_
_symmetry_equiv_pos_as_xyz
'x, y, z'
'-x, y+1/2, -z'
'-x, -y, -z'
'x, -y-1/2, z'

loop_
_atom_site_label
_atom_site_type_symbol
_atom_site_fract_x
_atom_site_fract_y
_atom_site_fract_z
_atom_site_U_iso_or_equiv
_atom_site_adp_type
_atom_site_occupancy
_atom_site_symmetry_multiplicity
_atom_site_calc_flag
_atom_site_refinement_flags
_atom_site_disorder_assembly
_atom_site_disorder_group
W1 W 0.723094(18) 0.2500 0.654898(14) 0.04146(12) Uani 1 2 d S . .
C1 C 0.5372(6) 0.2500 0.5312(5) 0.0525(13) Uani 1 2 d S . .
O1 O 0.4337(5) 0.2500 0.4603(4) 0.0836(14) Uani 1 2 d S . .
C2 C 0.8021(4) 0.4311(5) 0.5674(3) 0.0493(8) Uani 1 1 d . . .
O2 O 0.8373(4) 0.5278(5) 0.5104(3) 0.0727(9) Uani 1 1 d . . .
C3 C 0.6339(4) 0.4413(5) 0.7290(3) 0.0516(8) Uani 1 1 d . . .
O3 O 0.5832(5) 0.5485(5) 0.7695(3) 0.0824(10) Uani 1 1 d . . .
C6 C 0.9135(6) 0.2500 0.7998(4) 0.0444(10) Uani 1 2 d S . .
O6 O 1.0552(4) 0.2500 0.8056(3) 0.0519(8) Uani 1 2 d S . .
S1 S 1.06352(14) 0.2500 1.02260(11) 0.0534(3) Uani 1 2 d S . .
C7 C 0.9022(5) 0.2500 0.9146(4) 0.0446(10) Uani 1 2 d S . .
C8 C 0.7809(6) 0.2500 0.9545(4) 0.0519(11) Uani 1 2 d S . .
H8 H 0.6857 0.2500 0.9090 0.062 Uiso 1 2 calc SR . .
C9 C 0.8114(6) 0.2500 1.0719(4) 0.0490(11) Uani 1 2 d S . .
C10 C 0.7109(7) 0.2500 1.1386(5) 0.0629(16) Uani 1 2 d S . .
H10 H 0.6100 0.2500 1.1071 0.075 Uiso 1 2 calc SR . .
C11 C 0.7656(8) 0.2500 1.2500(5) 0.0664(15) Uani 1 2 d S . .
H11 H 0.7008 0.2500 1.2951 0.080 Uiso 1 2 calc SR . .
C12 C 0.9161(8) 0.2500 1.2980(5) 0.0656(15) Uani 1 2 d S . .
H12 H 0.9500 0.2500 1.3745 0.079 Uiso 1 2 calc SR . .
C13 C 1.0153(7) 0.2500 1.2350(5) 0.0586(13) Uani 1 2 d S . .
H13 H 1.1159 0.2500 1.2679 0.070 Uiso 1 2 calc SR . .
C14 C 0.9631(6) 0.2500 1.1211(4) 0.0493(11) Uani 1 2 d S . .
C18 C 1.1112(6) 0.2500 0.7083(4) 0.0597(13) Uani 1 2 d S . .
H18A H 1.0770 0.3517 0.6639 0.072 Uiso 0.50 1 calc PR . .
H18B H 1.0770 0.1483 0.6639 0.072 Uiso 0.50 1 calc PR . .
C19 C 1.2745(6) 0.2500 0.7457(6) 0.0681(15) Uani 1 2 d S . .
H19A H 1.3149 0.2500 0.6826 0.102 Uiso 1 2 calc SR . .
H19B H 1.3071 0.1488 0.7893 0.102 Uiso 0.50 1 calc PR . .
H19C H 1.3071 0.3512 0.7893 0.102 Uiso 0.50 1 calc PR . .

loop_
_atom_site_aniso_label
_atom_site_aniso_U_11
_atom_site_aniso_U_22
_atom_site_aniso_U_33
_atom_site_aniso_U_23
_atom_site_aniso_U_13
_atom_site_aniso_U_12
W1 0.03923(16) 0.04543(15) 0.04398(16) 0.000 0.01845(10) 0.000
C1 0.043(3) 0.064(3) 0.050(3) 0.000 0.010(2) 0.000
O1 0.060(3) 0.103(4) 0.078(3) 0.000 0.000(2) 0.000
C2 0.0482(19) 0.0539(19) 0.0507(18) 0.0052(16) 0.0216(16) -0.0004(16)
O2 0.078(2) 0.078(2) 0.0715(18) 0.0188(17) 0.0368(16) -0.0011(17)
C3 0.0505(19) 0.0520(19) 0.058(2) -0.0006(17) 0.0253(16) 0.0045(16)
O3 0.099(3) 0.0672(18) 0.096(2) -0.0028(18) 0.052(2) 0.0178(18)
C6 0.043(2) 0.044(2) 0.049(3) 0.000 0.018(2) 0.000
O6 0.0396(17) 0.072(2) 0.0491(19) 0.000 0.0209(15) 0.000
S1 0.0461(6) 0.0671(7) 0.0495(6) 0.000 0.0167(5) 0.000
C7 0.046(2) 0.047(2) 0.045(2) 0.000 0.019(2) 0.000
C8 0.051(3) 0.059(3) 0.049(3) 0.000 0.019(2) 0.000
C9 0.045(3) 0.056(3) 0.050(3) 0.000 0.020(2) 0.000
C10 0.065(4) 0.073(4) 0.060(3) 0.000 0.035(3) 0.000
C11 0.077(4) 0.079(4) 0.055(3) 0.000 0.040(3) 0.000
C12 0.086(4) 0.067(3) 0.047(3) 0.000 0.023(3) 0.000
C13 0.060(3) 0.067(3) 0.049(3) 0.000 0.014(2) 0.000
C14 0.054(3) 0.052(2) 0.047(3) 0.000 0.023(2) 0.000
C18 0.045(3) 0.089(4) 0.052(3) 0.000 0.025(2) 0.000
C19 0.048(3) 0.089(4) 0.077(4) 0.000 0.034(3) 0.000

loop_
_atom_type_symbol
_atom_type_description
_atom_type_scat_dispersion_real
_atom_type_scat_dispersion_imag
_atom_type_scat_source
C C 0.0033 0.0016 'International Tables Vol C Tables 4.2.6.8 and 6.1.1.4'
H H 0.0000 0.0000 'International Tables Vol C Tables 4.2.6.8 and 6.1.1.4'
O O 0.0106 0.0060 'International Tables Vol C Tables 4.2.6.8 and 6.1.1.4'
S S 0.1246 0.1234 'International Tables Vol C Tables 4.2.6.8 and 6.1.1.4'
W W -0.8490 6.8722 'International Tables Vol C Tables 4.2.6.8 and 6.1.1.4'

loop_
_geom_angle_atom_site_label_1
_geom_angle_atom_site_label_2
_geom_angle_atom_site_label_3
_geom_angle
_geom_angle_site_symmetry_1
_geom_angle_site_symmetry_3
_geom_angle_publ_flag
C1 W1 C2 87.08(17) . . ?
C1 W1 C2 87.08(17) . 4_565 ?
C2 W1 C2 87.2(2) . 4_565 ?
C1 W1 C3 88.52(17) . 4_565 ?
C2 W1 C3 174.70(13) . 4_565 ?
C2 W1 C3 89.61(19) 4_565 4_565 ?
C1 W1 C3 88.52(17) . . ?
C2 W1 C3 89.62(19) . . ?
C2 W1 C3 174.70(13) 4_565 . ?
C3 W1 C3 93.2(2) 4_565 . ?
C1 W1 C6 175.01(19) . . ?
C2 W1 C6 96.52(15) . . ?
C2 W1 C6 96.52(15) 4_565 . ?
C3 W1 C6 88.05(15) 4_565 . ?
C3 W1 C6 88.05(15) . . ?
O1 C1 W1 179.0(6) . . ?
O2 C2 W1 174.0(4) . . ?
O3 C3 W1 179.4(4) . . ?
O6 C6 C7 105.7(4) . . ?
O6 C6 W1 130.1(4) . . ?
C7 C6 W1 124.2(4) . . ?
C6 O6 C18 122.3(4) . . ?
C14 S1 C7 91.7(2) . . ?
C8 C7 C6 129.6(5) . . ?
C8 C7 S1 110.9(4) . . ?
C6 C7 S1 119.4(4) . . ?
C7 C8 C9 114.5(5) . . ?
C7 C8 H8 122.8 . . ?
C9 C8 H8 122.8 . . ?
C14 C9 C10 119.9(5) . . ?
C14 C9 C8 111.6(5) . . ?
C10 C9 C8 128.5(5) . . ?
C11 C10 C9 118.3(6) . . ?
C11 C10 H10 120.9 . . ?
C9 C10 H10 120.9 . . ?
C10 C11 C12 121.4(6) . . ?
C10 C11 H11 119.3 . . ?
C12 C11 H11 119.3 . . ?
C13 C12 C11 121.3(5) . . ?
C13 C12 H12 119.4 . . ?
C11 C12 H12 119.4 . . ?
C12 C13 C14 118.7(6) . . ?
C12 C13 H13 120.6 . . ?
C14 C13 H13 120.6 . . ?
C13 C14 C9 120.4(5) . . ?
C13 C14 S1 128.2(5) . . ?
C9 C14 S1 111.4(4) . . ?
O6 C18 C19 107.6(5) . . ?
O6 C18 H18A 110.2 . . ?
C19 C18 H18A 110.2 . . ?
O6 C18 H18B 110.2 . . ?
C19 C18 H18B 110.2 . . ?
H18A C18 H18B 108.5 . . ?
C18 C19 H19A 109.5 . . ?
C18 C19 H19B 109.5 . . ?
H19A C19 H19B 109.5 . . ?
C18 C19 H19C 109.5 . . ?
H19A C19 H19C 109.5 . . ?
H19B C19 H19C 109.5 . . ?

loop_
_geom_bond_atom_site_label_1
_geom_bond_atom_site_label_2
_geom_bond_distance
_geom_bond_site_symmetry_2
_geom_bond_publ_flag
W1 C1 2.018(6) . ?
W1 C2 2.033(4) . ?
W1 C3 2.039(4) . ?
W1 C6 2.201(5) . ?
C1 O1 1.138(7) . ?
C2 O2 1.140(5) . ?
C3 O3 1.139(5) . ?
C6 O6 1.315(6) . ?
C6 C7 1.469(7) . ?
O6 C18 1.447(6) . ?
S1 C14 1.734(5) . ?
S1 C7 1.756(5) . ?
C7 C8 1.356(7) . ?
C8 C9 1.426(7) . ?
C8 H8 0.9300 . ?
C9 C14 1.402(7) . ?
C9 C10 1.411(7) . ?
C10 C11 1.359(8) . ?
C10 H10 0.9300 . ?
C11 C12 1.389(10) . ?
C11 H11 0.9300 . ?
C12 C13 1.367(8) . ?
C12 H12 0.9300 . ?
C13 C14 1.386(8) . ?
C13 H13 0.9300 . ?
C18 C19 1.487(8) . ?
C18 H18A 0.9700 . ?
C18 H18B 0.9700 . ?
C19 H19A 0.9600 . ?
C19 H19B 0.9600 . ?
C19 H19C 0.9600 . ?

loop_
_geom_torsion_atom_site_label_1
_geom_torsion_atom_site_label_2
_geom_torsion_atom_site_label_3
_geom_torsion_atom_site_label_4
_geom_torsion
_geom_torsion_site_symmetry_1
_geom_torsion_site_symmetry_2
_geom_torsion_site_symmetry_3
_geom_torsion_site_symmetry_4
_geom_torsion_publ_flag
C2 W1 C6 O6 -43.96(11) . . . . ?
C3 W1 C6 O6 -133.35(11) . . . . ?
C2 W1 C6 C7 136.04(11) . . . . ?
C3 W1 C6 C7 46.65(11) . . . . ?
C7 C6 O6 C18 180.0 . . . . ?
W1 C6 O6 C18 0.0 . . . . ?
O6 C6 C7 C8 180.0 . . . . ?
W1 C6 C7 C8 0.0 . . . . ?
O6 C6 C7 S1 0.0 . . . . ?
W1 C6 C7 S1 180.0 . . . . ?
C14 S1 C7 C8 0.0 . . . . ?
C14 S1 C7 C6 180.0 . . . . ?
C6 C7 C8 C9 180.0 . . . . ?
S1 C7 C8 C9 0.0 . . . . ?
C7 C8 C9 C14 0.0 . . . . ?
C7 C8 C9 C10 180.0 . . . . ?
C14 C9 C10 C11 0.0 . . . . ?
C8 C9 C10 C11 180.0 . . . . ?
C9 C10 C11 C12 0.0 . . . . ?
C10 C11 C12 C13 0.0 . . . . ?
C11 C12 C13 C14 0.0 . . . . ?
C12 C13 C14 C9 0.0 . . . . ?
C12 C13 C14 S1 180.0 . . . . ?
C10 C9 C14 C13 0.0 . . . . ?
C8 C9 C14 C13 180.0 . . . . ?
C10 C9 C14 S1 180.0 . . . . ?
C8 C9 C14 S1 0.0 . . . . ?
C7 S1 C14 C13 180.0 . . . . ?
C7 S1 C14 C9 0.0 . . . . ?
C6 O6 C18 C19 180.0 . . . . ?
